data_4069400
loop_
_publ_author_name
'Troegel, Dennis'
'M\"oller, Frank'
'Burschka, Christian'
'Tacke, Reinhold'

_publ_section_title
;
 4-((2-Halogeno-5-pyridyl)dimethylsilyl)phenylboronic Acids: New Potential
 Building Blocks for the Synthesis of Silicon-Containing Drugs
;
_journal_issue 11
_journal_name_full Organometallics
_journal_page_first 3218
_journal_paper_doi 10.1021/om900175m
_journal_volume 28
_journal_year 2009
_chemical_formula_moiety 'C13 H13 Br Cl N Si'
_chemical_formula_sum 'C13 H13 Br Cl N Si'
_chemical_formula_weight 326.69
_chemical_name_systematic
; 
 ? 
;
_space_group_IT_number 2
_symmetry_cell_setting triclinic
_symmetry_space_group_name_Hall '-P 1'
_symmetry_space_group_name_H-M 'P -1'
_atom_sites_solution_hydrogens geom
_atom_sites_solution_primary direct
_atom_sites_solution_secondary difmap
_audit_creation_method SHELXL-97
_cell_angle_alpha 95.37(3)
_cell_angle_beta 100.82(3)
_cell_angle_gamma 98.07(3)
_cell_formula_units_Z 2
_cell_length_a 6.2696(13)
_cell_length_b 9.6147(19)
_cell_length_c 12.194(2)
_cell_measurement_reflns_used 8060
_cell_measurement_temperature 100(2)
_cell_measurement_theta_max 33.246
_cell_measurement_theta_min 2.6
_cell_volume 709.4(3)
_computing_cell_refinement Bruker-SAINT
_computing_data_collection Bruker-SAINT
_computing_data_reduction Bruker-SAINT
_computing_molecular_graphics Ortep/Povray
_computing_publication_material Bruker-SHELXTL
_computing_structure_refinement 'SHELXL-97 (Sheldrick, 1997)'
_computing_structure_solution 'SHELXS-97 (Sheldrick, 1990)'
_diffrn_ambient_temperature 100(2)
_diffrn_measured_fraction_theta_full 0.983
_diffrn_measured_fraction_theta_max 0.983
_diffrn_measurement_device_type Bruker-Nonius-Kappa-Apex2-CCD
_diffrn_measurement_method omega_and_phi_scans
_diffrn_radiation_monochromator MONTEL_multi_layer_optics
_diffrn_radiation_source rotating_anode
_diffrn_radiation_type MoK\a
_diffrn_radiation_wavelength 0.71073
_diffrn_reflns_av_R_equivalents 0.0488
_diffrn_reflns_av_sigmaI/netI 0.0247
_diffrn_reflns_limit_h_max 9
_diffrn_reflns_limit_h_min -9
_diffrn_reflns_limit_k_max 14
_diffrn_reflns_limit_k_min -14
_diffrn_reflns_limit_l_max 18
_diffrn_reflns_limit_l_min -18
_diffrn_reflns_number 41227
_diffrn_reflns_theta_full 32.94
_diffrn_reflns_theta_max 32.94
_diffrn_reflns_theta_min 1.71
_exptl_absorpt_coefficient_mu 3.148
_exptl_absorpt_correction_T_max 1.
_exptl_absorpt_correction_T_min 0.740634
_exptl_absorpt_correction_type multi-scan
_exptl_absorpt_process_details Bruker-SADABS
_exptl_crystal_colour colorless
_exptl_crystal_density_diffrn 1.529
_exptl_crystal_density_method 'not measured'
_exptl_crystal_description block
_exptl_crystal_F_000 328
_exptl_crystal_size_max .403
_exptl_crystal_size_mid .258
_exptl_crystal_size_min .192
_refine_diff_density_max 0.754
_refine_diff_density_min -0.375
_refine_diff_density_rms 0.060
_refine_ls_extinction_method none
_refine_ls_goodness_of_fit_ref 1.045
_refine_ls_hydrogen_treatment mixed
_refine_ls_matrix_type full
_refine_ls_number_parameters 163
_refine_ls_number_reflns 5247
_refine_ls_number_restraints 6
_refine_ls_restrained_S_all 1.045
_refine_ls_R_factor_all 0.0276
_refine_ls_R_factor_gt 0.0239
_refine_ls_shift/su_max 0.001
_refine_ls_shift/su_mean 0.000
_refine_ls_structure_factor_coef Fsqd
_refine_ls_weighting_details 'calc w=1/[\s^2^(Fo^2^)+(0.0342P)^2^+0.1475P] where P=(Fo^2^+2Fc^2^)/3'
_refine_ls_weighting_scheme calc
_refine_ls_wR_factor_gt 0.0641
_refine_ls_wR_factor_ref 0.0659
_reflns_number_gt 4762
_reflns_number_total 5247
_reflns_threshold_expression >2sigma(I)
_cod_data_source_file om900175m_si_002.cif
_cod_data_source_block compound_4b
_cod_original_cell_volume 709.4(2)
_cod_original_sg_symbol_H-M P-1
_cod_database_code 4069400

loop_
_symmetry_equiv_pos_as_xyz
'x, y, z'
'-x, -y, -z'

loop_
_atom_site_label
_atom_site_type_symbol
_atom_site_fract_x
_atom_site_fract_y
_atom_site_fract_z
_atom_site_U_iso_or_equiv
_atom_site_adp_type
_atom_site_occupancy
_atom_site_symmetry_multiplicity
_atom_site_calc_flag
_atom_site_refinement_flags
_atom_site_disorder_assembly
_atom_site_disorder_group
Br Br 0.43910(6) 0.24550(4) -0.09972(3) 0.03249(6) Uani 0.9471(8) 1 d PD A 1
ClB Cl 0.457(3) 0.231(2) -0.0912(15) 0.03249(6) Uani 0.0529(8) 1 d PD A 2
C1 C 1.49573(19) 0.46944(11) 0.33008(11) 0.0284(2) Uani 1 1 d . A .
H1A H 1.6148 0.4740 0.3958 0.043 Uiso 1 1 calc R . .
H1B H 1.4011 0.5389 0.3451 0.043 Uiso 1 1 calc R . .
H1C H 1.5585 0.4906 0.2646 0.043 Uiso 1 1 calc R . .
C2 C 1.50135(18) 0.14817(11) 0.27475(11) 0.0274(2) Uani 1 1 d . A .
H2A H 1.4086 0.0548 0.2566 0.041 Uiso 1 1 calc R . .
H2B H 1.6143 0.1486 0.3424 0.041 Uiso 1 1 calc R . .
H2C H 1.5722 0.1688 0.2117 0.041 Uiso 1 1 calc R . .
C3 C 1.08732(17) 0.27573(10) 0.17846(9) 0.02108(17) Uani 1 1 d . A .
C4 C 1.0015(2) 0.39820(11) 0.15010(10) 0.0285(2) Uani 1 1 d . . .
H4 H 1.0736 0.4878 0.1886 0.034 Uiso 1 1 calc R A 1
C5 C 0.8117(2) 0.39098(12) 0.06612(10) 0.0301(2) Uani 0.9471(8) 1 d PD A 1
H5 H 0.7550 0.4746 0.0484 0.036 Uiso 0.9471(8) 1 calc PR A 1
N5B N 0.8117(2) 0.39098(12) 0.06612(10) 0.0301(2) Uani 0.0529(8) 1 d P A 2
C6 C 0.70744(18) 0.25861(11) 0.00894(9) 0.02383(18) Uani 1 1 d D . .
C7 C 0.78932(18) 0.13511(11) 0.03224(9) 0.02418(19) Uani 1 1 d D A .
H7 H 0.7192 0.0463 -0.0084 0.029 Uiso 1 1 calc R . .
C8 C 0.97762(17) 0.14453(10) 0.11707(9) 0.02289(18) Uani 1 1 d . . .
H8 H 1.0334 0.0604 0.1339 0.027 Uiso 1 1 calc R A .
C9 C 1.20314(15) 0.25025(10) 0.42762(8) 0.01974(16) Uani 1 1 d . A .
C10 C 1.02896(17) 0.31853(12) 0.44985(10) 0.02476(19) Uani 1 1 d . . .
H10 H 0.9740 0.3786 0.3975 0.030 Uiso 1 1 calc R A 1
C14 C 1.27851(19) 0.16173(12) 0.50692(10) 0.0276(2) Uani 1 1 d . . .
H14 H 1.3959 0.1125 0.4967 0.033 Uiso 1 1 calc R A .
C12 C 1.01176(17) 0.22034(10) 0.61129(9) 0.02165(17) Uani 1 1 d D . .
N N 0.93311(15) 0.30562(10) 0.53994(9) 0.02608(18) Uani 0.9471(8) 1 d PD A 1
H11B H 0.8163 0.3548 0.5513 0.031 Uiso 0.0529(8) 1 calc PR A 2
C13 C 1.1832(2) 0.14529(12) 0.60030(10) 0.0284(2) Uani 1 1 d D A .
H13 H 1.2328 0.0855 0.6542 0.034 Uiso 1 1 calc R . .
Cl Cl 0.8862(3) 0.2046(2) 0.72830(10) 0.03032(14) Uani 0.9471(8) 1 d PD A 1
BrB Br 0.890(3) 0.2048(16) 0.7420(9) 0.03032(14) Uani 0.0529(8) 1 d PD A 2
Si Si 1.32761(4) 0.28600(3) 0.30075(2) 0.02003(6) Uani 1 1 d . . .

loop_
_atom_site_aniso_label
_atom_site_aniso_U_11
_atom_site_aniso_U_22
_atom_site_aniso_U_33
_atom_site_aniso_U_23
_atom_site_aniso_U_13
_atom_site_aniso_U_12
Br 0.03551(10) 0.03585(12) 0.02386(10) 0.00368(7) -0.00386(6) 0.01144(7)
ClB 0.03551(10) 0.03585(12) 0.02386(10) 0.00368(7) -0.00386(6) 0.01144(7)
C1 0.0250(5) 0.0229(4) 0.0355(6) 0.0014(4) 0.0056(4) -0.0001(4)
C2 0.0228(5) 0.0252(4) 0.0354(6) -0.0002(4) 0.0090(4) 0.0068(4)
C3 0.0230(4) 0.0197(4) 0.0212(4) 0.0020(3) 0.0062(3) 0.0037(3)
C4 0.0345(5) 0.0189(4) 0.0291(5) 0.0024(4) -0.0004(4) 0.0039(4)
C5 0.0366(6) 0.0236(4) 0.0293(5) 0.0059(4) 0.0005(4) 0.0084(4)
N5B 0.0366(6) 0.0236(4) 0.0293(5) 0.0059(4) 0.0005(4) 0.0084(4)
C6 0.0274(5) 0.0272(4) 0.0175(4) 0.0033(3) 0.0038(4) 0.0073(4)
C7 0.0260(5) 0.0242(4) 0.0216(4) -0.0018(3) 0.0039(4) 0.0060(3)
C8 0.0239(4) 0.0209(4) 0.0240(5) -0.0002(3) 0.0051(4) 0.0060(3)
C9 0.0168(4) 0.0192(4) 0.0220(4) 0.0010(3) 0.0012(3) 0.0035(3)
C10 0.0198(4) 0.0294(5) 0.0287(5) 0.0106(4) 0.0067(4) 0.0094(4)
C14 0.0317(5) 0.0290(5) 0.0251(5) 0.0040(4) 0.0048(4) 0.0163(4)
C12 0.0225(4) 0.0200(4) 0.0215(4) 0.0025(3) 0.0037(3) 0.0012(3)
N 0.0207(4) 0.0317(4) 0.0298(5) 0.0112(4) 0.0078(3) 0.0093(3)
C13 0.0376(6) 0.0272(5) 0.0230(5) 0.0056(4) 0.0041(4) 0.0155(4)
Cl 0.03825(17) 0.02878(13) 0.0271(4) 0.0077(3) 0.0129(3) 0.00495(10)
BrB 0.03825(17) 0.02878(13) 0.0271(4) 0.0077(3) 0.0129(3) 0.00495(10)
Si 0.01798(12) 0.01836(11) 0.02362(13) 0.00077(9) 0.00464(10) 0.00318(9)

loop_
_atom_type_symbol
_atom_type_description
_atom_type_scat_dispersion_real
_atom_type_scat_dispersion_imag
_atom_type_scat_source
C C 0.0033 0.0016 'International Tables Vol C Tables 4.2.6.8 and 6.1.1.4'
H H 0.0000 0.0000 'International Tables Vol C Tables 4.2.6.8 and 6.1.1.4'
Si Si 0.0817 0.0704 'International Tables Vol C Tables 4.2.6.8 and 6.1.1.4'
Br Br -0.2901 2.4595 'International Tables Vol C Tables 4.2.6.8 and 6.1.1.4'
Cl Cl 0.1484 0.1585 'International Tables Vol C Tables 4.2.6.8 and 6.1.1.4'
N N 0.0061 0.0033 'International Tables Vol C Tables 4.2.6.8 and 6.1.1.4'

loop_
_geom_angle_atom_site_label_1
_geom_angle_atom_site_label_2
_geom_angle_atom_site_label_3
_geom_angle
C4 C3 C8 117.35(10)
C4 C3 Si 120.77(8)
C8 C3 Si 121.74(8)
C5 C4 C3 121.52(10)
C6 C5 C4 118.96(10)
C7 C6 C5 121.53(10)
C7 C6 ClB 114.3(6)
C5 C6 ClB 124.1(6)
C7 C6 Br 118.90(9)
C5 C6 Br 119.52(8)
ClB C6 Br 4.7(6)
C6 C7 C8 118.57(10)
C7 C8 C3 122.04(10)
C10 C9 C14 115.47(10)
C10 C9 Si 120.06(8)
C14 C9 Si 124.42(8)
N C10 C9 125.29(10)
C13 C14 C9 120.84(10)
N C12 C13 125.10(10)
N C12 Cl 115.77(10)
C13 C12 Cl 119.13(10)
N C12 BrB 117.6(5)
C13 C12 BrB 117.3(5)
Cl C12 BrB 2.7(6)
C12 N C10 116.14(9)
C14 C13 C12 117.15(10)
C2 Si C1 111.41(5)
C2 Si C3 111.08(6)
C1 Si C3 110.65(6)
C2 Si C9 109.06(5)
C1 Si C9 108.37(6)
C3 Si C9 106.08(5)

loop_
_geom_bond_atom_site_label_1
_geom_bond_atom_site_label_2
_geom_bond_distance
Br C6 1.9168(13)
ClB C6 1.771(14)
C1 Si 1.8890(13)
C2 Si 1.8707(11)
C3 C4 1.4070(15)
C3 C8 1.4181(15)
C3 Si 1.8948(13)
C4 C5 1.4057(17)
C5 C6 1.4008(16)
C6 C7 1.3906(15)
C7 C8 1.4021(16)
C9 C10 1.4057(14)
C9 C14 1.4065(15)
C9 Si 1.8969(12)
C10 N 1.3549(15)
C14 C13 1.3934(17)
C12 N 1.3260(14)
C12 C13 1.3956(15)
C12 Cl 1.7627(17)
C12 BrB 1.902(11)

loop_
_geom_torsion_atom_site_label_1
_geom_torsion_atom_site_label_2
_geom_torsion_atom_site_label_3
_geom_torsion_atom_site_label_4
_geom_torsion
C8 C3 C4 C5 1.45(17)
Si C3 C4 C5 -174.37(9)
C3 C4 C5 C6 -0.60(18)
C4 C5 C6 C7 -0.97(18)
C4 C5 C6 ClB 175.2(9)
C4 C5 C6 Br 176.45(9)
C5 C6 C7 C8 1.59(16)
ClB C6 C7 C8 -174.9(8)
Br C6 C7 C8 -175.85(8)
C6 C7 C8 C3 -0.67(16)
C4 C3 C8 C7 -0.81(16)
Si C3 C8 C7 174.96(8)
C14 C9 C10 N 0.37(17)
Si C9 C10 N -177.29(9)
C10 C9 C14 C13 -0.02(16)
Si C9 C14 C13 177.52(9)
C13 C12 N C10 0.29(17)
Cl C12 N C10 179.89(11)
BrB C12 N C10 177.6(5)
C9 C10 N C12 -0.50(17)
C9 C14 C13 C12 -0.15(17)
N C12 C13 C14 0.02(18)
Cl C12 C13 C14 -179.57(11)
BrB C12 C13 C14 -177.3(5)
C4 C3 Si C2 -148.62(9)
C8 C3 Si C2 35.74(10)
C4 C3 Si C1 -24.34(10)
C8 C3 Si C1 160.03(9)
C4 C3 Si C9 92.99(10)
C8 C3 Si C9 -82.64(9)
C10 C9 Si C2 -165.87(9)
C14 C9 Si C2 16.70(11)
C10 C9 Si C1 72.69(10)
C14 C9 Si C1 -104.75(10)
C10 C9 Si C3 -46.15(10)
C14 C9 Si C3 136.41(9)
